data_2231972
loop_
_publ_author_name
'Li, Jian'

_publ_section_title
;
 2-Methylpropan-2-aminium 2-(methoxycarbonyl)benzoate
;
_journal_coeditor_code LH5313
_journal_issue 10
_journal_name_full 'Acta Crystallographica Section E'
_journal_page_first o2705
_journal_paper_doi 10.1107/S1600536811037688
_journal_volume 67
_journal_year 2011
_chemical_formula_iupac 'C4 H12 N +, C9 H7 O4 -'
_chemical_formula_moiety 'C4 H12 N +, C9 H7 O4 -'
_chemical_formula_sum 'C13 H19 N O4'
_chemical_formula_weight 253.29
_chemical_name_systematic
;
2-Methylpropan-2-aminium 2-(methoxycarbonyl)benzoate
;
_space_group_IT_number 11
_symmetry_cell_setting monoclinic
_symmetry_space_group_name_Hall '-P 2yb'
_symmetry_space_group_name_H-M 'P 1 21/m 1'
_atom_sites_solution_hydrogens geom
_atom_sites_solution_primary direct
_atom_sites_solution_secondary difmap
_cell_angle_alpha 90.00
_cell_angle_beta 103.3220(10)
_cell_angle_gamma 90.00
_cell_formula_units_Z 2
_cell_length_a 9.2939(8)
_cell_length_b 7.0159(6)
_cell_length_c 10.5536(11)
_cell_measurement_reflns_used 1362
_cell_measurement_temperature 298(2)
_cell_measurement_theta_max 25.818
_cell_measurement_theta_min 2.636
_cell_volume 669.63(11)
_computing_cell_refinement 'SAINT (Bruker, 1997)'
_computing_data_collection 'SMART (Bruker, 1997)'
_computing_data_reduction 'SAINT (Bruker, 1997)'
_computing_molecular_graphics 'SHELXTL (Sheldrick, 2008) and PLATON (Spek, 2009)'
_computing_publication_material 'SHELXTL (Sheldrick, 2008)'
_computing_structure_refinement 'SHELXL97 (Sheldrick, 2008)'
_computing_structure_solution 'SHELXS97 (Sheldrick, 2008)'
_diffrn_ambient_temperature 298(2)
_diffrn_measured_fraction_theta_full 0.998
_diffrn_measured_fraction_theta_max 0.987
_diffrn_measurement_device_type 'Bruker SMART CCD'
_diffrn_measurement_method '\f and \w'
_diffrn_radiation_monochromator graphite
_diffrn_radiation_source 'fine-focus sealed tube'
_diffrn_radiation_type MoK\a
_diffrn_radiation_wavelength 0.71073
_diffrn_reflns_av_R_equivalents 0.0210
_diffrn_reflns_av_sigmaI/netI 0.0286
_diffrn_reflns_limit_h_max 11
_diffrn_reflns_limit_h_min -12
_diffrn_reflns_limit_k_max 9
_diffrn_reflns_limit_k_min -9
_diffrn_reflns_limit_l_max 14
_diffrn_reflns_limit_l_min -6
_diffrn_reflns_number 4353
_diffrn_reflns_theta_full 25.00
_diffrn_reflns_theta_max 28.40
_diffrn_reflns_theta_min 2.64
_exptl_absorpt_coefficient_mu 0.093
_exptl_absorpt_correction_T_max 0.9709
_exptl_absorpt_correction_T_min 0.9559
_exptl_absorpt_correction_type multi-scan
_exptl_absorpt_process_details '(SADABS; Bruker, 1997)'
_exptl_crystal_colour colorless
_exptl_crystal_density_diffrn 1.256
_exptl_crystal_density_method 'not measured'
_exptl_crystal_description block
_exptl_crystal_F_000 272
_exptl_crystal_size_max 0.49
_exptl_crystal_size_mid 0.43
_exptl_crystal_size_min 0.32
_refine_diff_density_max 0.161
_refine_diff_density_min -0.174
_refine_ls_extinction_method none
_refine_ls_goodness_of_fit_ref 1.026
_refine_ls_hydrogen_treatment mixed
_refine_ls_matrix_type full
_refine_ls_number_parameters 152
_refine_ls_number_reflns 1797
_refine_ls_number_restraints 14
_refine_ls_restrained_S_all 1.031
_refine_ls_R_factor_all 0.0786
_refine_ls_R_factor_gt 0.0467
_refine_ls_shift/su_max 0.000
_refine_ls_shift/su_mean 0.000
_refine_ls_structure_factor_coef Fsqd
_refine_ls_weighting_details 'calc w=1/[\s^2^(Fo^2^)+(0.0609P)^2^+0.1129P] where P=(Fo^2^+2Fc^2^)/3'
_refine_ls_weighting_scheme calc
_refine_ls_wR_factor_gt 0.1155
_refine_ls_wR_factor_ref 0.1374
_reflns_number_gt 1137
_reflns_number_total 1797
_reflns_threshold_expression I>2\s(I)
_cod_data_source_file lh5313.cif
_cod_data_source_block I
_cod_original_sg_symbol_H-M 'P 21/m'
_cod_database_code 2231972
_cod_database_fobs_code 2231972

loop_
_symmetry_equiv_pos_as_xyz
'x, y, z'
'-x, y+1/2, -z'
'-x, -y, -z'
'x, -y-1/2, z'

loop_
_atom_site_type_symbol
_atom_site_label
_atom_site_fract_x
_atom_site_fract_y
_atom_site_fract_z
_atom_site_U_iso_or_equiv
_atom_site_adp_type
_atom_site_calc_flag
_atom_site_refinement_flags
_atom_site_occupancy
_atom_site_symmetry_multiplicity
_atom_site_disorder_assembly
_atom_site_disorder_group
O O1 0.8688(2) 0.2267(9) 0.39796(18) 0.0599(11) Uani d PD 0.50 1 A -1
O O2 0.9747(2) 0.2711(10) 0.60624(19) 0.0596(10) Uani d PD 0.50 1 A -1
O O3 0.8655(3) 0.1366(4) 0.8604(3) 0.0541(7) Uani d P 0.50 1 A -1
O O4 0.8413(3) 0.4448(4) 0.8097(3) 0.0544(7) Uani d P 0.50 1 A -1
C C1 0.8655(3) 0.2433(7) 0.5222(2) 0.0440(7) Uani d SD 0.50 1 A -1
C C2 0.8117(3) 0.2730(9) 0.7889(2) 0.0366(9) Uani d PDU 0.50 1 A -1
C C3 0.7136(3) 0.2236(5) 0.5430(2) 0.0470(9) Uani d PD 0.50 1 A -1
C C4 0.6905(3) 0.2377(6) 0.6689(2) 0.0407(6) Uani d PD 0.50 1 A -1
C C5 0.5479(3) 0.2184(7) 0.6863(3) 0.0574(13) Uani d PD 0.50 1 A -1
H H5A 0.5315 0.2273 0.7698 0.069 Uiso calc PR 0.50 1 A -1
C C6 0.4291(3) 0.1862(4) 0.5818(3) 0.0547(9) Uani d PD 0.50 1 A -1
H H6A 0.3342 0.1727 0.5955 0.066 Uiso calc PR 0.50 1 A -1
C C7 0.4520(4) 0.1743(4) 0.4584(3) 0.0566(9) Uani d PD 0.50 1 A -1
H H7A 0.3725 0.1551 0.3879 0.068 Uiso calc PR 0.50 1 A -1
C C8 0.5922(3) 0.1906(3) 0.4389(3) 0.0483(8) Uani d PD 0.50 1 A -1
H H8A 0.6070 0.1797 0.3551 0.058 Uiso calc PR 0.50 1 A -1
C C9 1.0136(3) 0.2437(12) 0.3673(3) 0.0716(11) Uani d SD 0.5 1 A -1
H H9A 1.0025 0.2370 0.2747 0.107 Uiso calc PR 0.50 1 A -1
H H9B 1.0762 0.1417 0.4083 0.107 Uiso calc PR 0.50 1 A -1
H H9C 1.0573 0.3637 0.3989 0.107 Uiso calc PR 0.50 1 A -1
N N1 0.87003(19) 0.7500 0.96516(19) 0.0428(5) Uani d S 1 2 . .
C C10 0.7457(2) 0.7500 1.0343(2) 0.0417(5) Uani d S 1 2 . .
C C11 0.76193(19) 0.5723(3) 1.11787(18) 0.0606(5) Uani d . 1 1 . .
H H11A 0.7587 0.4617 1.0637 0.091 Uiso calc R 1 1 . .
H H11B 0.6826 0.5666 1.1621 0.091 Uiso calc R 1 1 . .
H H11C 0.8547 0.5761 1.1808 0.091 Uiso calc R 1 1 . .
C C12 0.6025(2) 0.7500 0.9300(2) 0.0601(7) Uani d S 1 2 . .
H H12A 0.5986 0.8615 0.8766 0.090 Uiso calc PR 0.50 1 . .
H H12B 0.5200 0.7504 0.9706 0.090 Uiso calc SR 1 2 . .
H H12C 0.5983 0.6381 0.8769 0.090 Uiso calc PR 0.50 1 . .
H H2N 0.8597(18) 0.643(2) 0.9127(18) 0.060(5) Uiso d . 1 1 . .
H H1N 0.960(3) 0.7500 1.024(3) 0.060(7) Uiso d S 1 2 . .

loop_
_atom_site_aniso_label
_atom_site_aniso_U_11
_atom_site_aniso_U_22
_atom_site_aniso_U_33
_atom_site_aniso_U_12
_atom_site_aniso_U_13
_atom_site_aniso_U_23
O1 0.0603(11) 0.080(3) 0.0415(9) -0.011(2) 0.0155(8) -0.014(2)
O2 0.0444(9) 0.088(3) 0.0444(9) -0.012(2) 0.0060(7) -0.006(2)
O3 0.0524(14) 0.0535(17) 0.0458(16) -0.0050(13) -0.0106(12) 0.0165(13)
O4 0.0625(17) 0.0448(16) 0.0515(17) -0.0075(12) 0.0042(13) -0.0091(12)
C1 0.0504(12) 0.0467(15) 0.0338(12) 0.006(5) 0.0073(10) -0.014(4)
C2 0.0340(9) 0.042(2) 0.0338(10) 0.0011(13) 0.0088(8) 0.0018(14)
C3 0.0417(12) 0.059(3) 0.0369(12) 0.0012(18) 0.0015(9) -0.0022(19)
C4 0.0364(10) 0.0458(15) 0.0364(11) 0.005(3) 0.0014(8) 0.001(3)
C5 0.0396(12) 0.086(4) 0.0453(13) -0.001(2) 0.0064(10) 0.001(2)
C6 0.0357(14) 0.056(2) 0.068(2) -0.0041(11) 0.0018(14) -0.0015(14)
C7 0.0465(16) 0.059(2) 0.0528(18) -0.0036(13) -0.0126(14) -0.0040(14)
C8 0.0556(17) 0.046(2) 0.0366(14) -0.0011(12) -0.0028(12) -0.0038(11)
C9 0.0723(18) 0.086(3) 0.0611(19) -0.015(5) 0.0253(15) 0.032(5)
N1 0.0340(9) 0.0543(12) 0.0378(10) 0.000 0.0037(7) 0.000
C10 0.0327(10) 0.0499(12) 0.0418(11) 0.000 0.0069(8) 0.000
C11 0.0581(10) 0.0617(11) 0.0619(10) -0.0050(8) 0.0137(8) 0.0120(9)
C12 0.0361(11) 0.0756(17) 0.0636(15) 0.000 0.0010(11) 0.000

loop_
_atom_type_symbol
_atom_type_description
_atom_type_scat_dispersion_real
_atom_type_scat_dispersion_imag
_atom_type_scat_source
C C 0.0033 0.0016 'International Tables Vol C Tables 4.2.6.8 and 6.1.1.4'
H H 0.0000 0.0000 'International Tables Vol C Tables 4.2.6.8 and 6.1.1.4'
N N 0.0061 0.0033 'International Tables Vol C Tables 4.2.6.8 and 6.1.1.4'
O O 0.0106 0.0060 'International Tables Vol C Tables 4.2.6.8 and 6.1.1.4'

loop_
_geom_angle_atom_site_label_1
_geom_angle_atom_site_label_2
_geom_angle_atom_site_label_3
_geom_angle_site_symmetry_1
_geom_angle_site_symmetry_3
_geom_angle
C1 O1 C9 . . 116.4(2)
O2 C1 O1 . . 122.5(2)
O2 C1 C3 . . 125.3(2)
O1 C1 C3 . . 112.2(2)
O4 C2 O3 . . 126.5(4)
O4 C2 C4 . . 113.5(3)
O3 C2 C4 . . 119.9(3)
C4 C3 C8 . . 119.0(3)
C4 C3 C1 . . 119.6(2)
C8 C3 C1 . . 121.4(2)
C5 C4 C3 . . 118.7(2)
C5 C4 C2 . . 117.2(2)
C3 C4 C2 . . 124.1(2)
C4 C5 C6 . . 121.4(3)
C4 C5 H5A . . 119.3
C6 C5 H5A . . 119.3
C7 C6 C5 . . 119.7(3)
C7 C6 H6A . . 120.1
C5 C6 H6A . . 120.1
C8 C7 C6 . . 120.0(3)
C8 C7 H7A . . 120.0
C6 C7 H7A . . 120.0
C7 C8 C3 . . 121.2(3)
C7 C8 H8A . . 119.4
C3 C8 H8A . . 119.4
O1 C9 H9A . . 109.5
O1 C9 H9B . . 109.5
H9A C9 H9B . . 109.5
O1 C9 H9C . . 109.5
H9A C9 H9C . . 109.5
H9B C9 H9C . . 109.5
C10 N1 H2N . . 107.8(11)
C10 N1 H1N . . 110.8(15)
H2N N1 H1N . . 110.9(13)
N1 C10 C11 . 4_575 107.38(11)
N1 C10 C11 . . 107.38(11)
C11 C10 C11 4_575 . 110.77(19)
N1 C10 C12 . . 106.99(18)
C11 C10 C12 4_575 . 112.01(11)
C11 C10 C12 . . 112.01(11)
C10 C11 H11A . . 109.5
C10 C11 H11B . . 109.5
H11A C11 H11B . . 109.5
C10 C11 H11C . . 109.5
H11A C11 H11C . . 109.5
H11B C11 H11C . . 109.5
C10 C12 H12A . . 109.5
C10 C12 H12B . . 109.5
H12A C12 H12B . . 109.5
C10 C12 H12C . . 109.5
H12A C12 H12C . . 109.5
H12B C12 H12C . . 109.5

loop_
_geom_bond_atom_site_label_1
_geom_bond_atom_site_label_2
_geom_bond_site_symmetry_2
_geom_bond_distance
O1 C1 . 1.323(3)
O1 C9 . 1.460(3)
O2 C1 . 1.200(3)
O3 C2 . 1.249(6)
O4 C2 . 1.244(7)
C1 C3 . 1.484(4)
C2 C4 . 1.509(3)
C3 C4 . 1.397(4)
C3 C8 . 1.400(4)
C4 C5 . 1.386(4)
C5 C6 . 1.388(4)
C5 H5A . 0.9300
C6 C7 . 1.370(5)
C6 H6A . 0.9300
C7 C8 . 1.369(5)
C7 H7A . 0.9300
C8 H8A . 0.9300
C9 H9A . 0.9600
C9 H9B . 0.9600
C9 H9C . 0.9600
N1 C10 . 1.501(3)
N1 H2N . 0.925(18)
N1 H1N . 0.92(3)
C10 C11 4_575 1.515(2)
C10 C11 . 1.515(2)
C10 C12 . 1.519(3)
C11 H11A . 0.9600
C11 H11B . 0.9600
C11 H11C . 0.9600
C12 H12A . 0.9600
C12 H12B . 0.9600
C12 H12C . 0.9600

loop_
_geom_hbond_atom_site_label_D
_geom_hbond_atom_site_label_H
_geom_hbond_atom_site_label_A
_geom_hbond_site_symmetry_A
_geom_hbond_distance_DH
_geom_hbond_distance_HA
_geom_hbond_distance_DA
_geom_hbond_angle_DHA
N1 H2N O4 . 0.925(18) 1.749(19) 2.674(3) 178.3(17)
N1 H2N O3 4_565 0.925(18) 2.042(18) 2.926(3) 159.4(16)
N1 H1N O3 3_767 0.92(3) 1.96(2) 2.825(3) 156.1(3)
N1 H1N O3 2_757 0.92(3) 1.96(2) 2.825(3) 156.1(3)
